data_2237196
loop_
_publ_author_name
'Mente\,s, Ayfer'
'Singh, Kuldip'

_publ_section_title
;
 Tris(2,2'-bipyridine-\k^2^<i>N</i>,<i>N</i>')cobalt(II)
 bis(hexafluoridophosphate)
;
_journal_coeditor_code LR2090
_journal_issue 1
_journal_name_full 'Acta Crystallographica Section E'
_journal_page_first m58
_journal_paper_doi 10.1107/S1600536812050234
_journal_volume 69
_journal_year 2013
_chemical_formula_iupac '[Co (C10 H8 N2)3] (P F6)2'
_chemical_formula_moiety 'C30 H24 Co N6 2+, 2(F6 P -)'
_chemical_formula_sum 'C30 H24 Co F12 N6 P2'
_chemical_formula_weight 817.42
_chemical_melting_point 594
_chemical_name_systematic
;
Tris(2,2'-bipyridine-\k^2^<i>N</i>,<i>N</i>')cobalt(II)
bis(hexafluoridophosphate)
;
_space_group_IT_number 145
_symmetry_cell_setting trigonal
_symmetry_space_group_name_Hall 'P 32'
_symmetry_space_group_name_H-M 'P 32'
_atom_sites_solution_hydrogens geom
_atom_sites_solution_primary direct
_atom_sites_solution_secondary difmap
_audit_creation_method SHELXL-97
_cell_angle_alpha 90.00
_cell_angle_beta 90.00
_cell_angle_gamma 120.00
_cell_formula_units_Z 3
_cell_length_a 10.3524(18)
_cell_length_b 10.3524(18)
_cell_length_c 26.140(6)
_cell_measurement_reflns_used 812
_cell_measurement_temperature 150(2)
_cell_measurement_theta_max 28.243
_cell_measurement_theta_min 2.272
_cell_volume 2426.2(8)
_computing_cell_refinement 'SAINT (Bruker, 2005)'
_computing_data_collection 'APEX2 (Bruker, 2005)'
_computing_data_reduction 'SAINT (Bruker, 2005)'
_computing_molecular_graphics 'SHELXTL (Sheldrick, 2008)'
_computing_publication_material 'SHELXTL (Sheldrick, 2008)'
_computing_structure_refinement 'SHELXL97 (Sheldrick, 2008)'
_computing_structure_solution 'SHELXS97 (Sheldrick, 2008)'
_diffrn_ambient_temperature 150(2)
_diffrn_measured_fraction_theta_full 1.000
_diffrn_measured_fraction_theta_max 1.000
_diffrn_measurement_device_type 'Bruker APEX 2000 CCD area-detector'
_diffrn_measurement_method 'phi and omega scans'
_diffrn_radiation_monochromator graphite
_diffrn_radiation_source 'fine-focus sealed tube'
_diffrn_radiation_type MoK\a
_diffrn_radiation_wavelength 0.71073
_diffrn_reflns_av_R_equivalents 0.0870
_diffrn_reflns_av_sigmaI/netI 0.0863
_diffrn_reflns_limit_h_max 12
_diffrn_reflns_limit_h_min -12
_diffrn_reflns_limit_k_max 12
_diffrn_reflns_limit_k_min -12
_diffrn_reflns_limit_l_max 32
_diffrn_reflns_limit_l_min -32
_diffrn_reflns_number 19252
_diffrn_reflns_theta_full 25.99
_diffrn_reflns_theta_max 25.99
_diffrn_reflns_theta_min 0.78
_exptl_absorpt_coefficient_mu 0.733
_exptl_absorpt_correction_T_max 0.862
_exptl_absorpt_correction_T_min 0.581
_exptl_absorpt_correction_type multi-scan
_exptl_absorpt_process_details
;
(SADABS; Bruker, 2005)
;
_exptl_crystal_colour yellow
_exptl_crystal_density_diffrn 1.678
_exptl_crystal_density_method 'not measured'
_exptl_crystal_description needle
_exptl_crystal_F_000 1233
_exptl_crystal_size_max 0.35
_exptl_crystal_size_mid 0.16
_exptl_crystal_size_min 0.13
_refine_diff_density_max 0.301
_refine_diff_density_min -0.307
_refine_ls_abs_structure_details 'Flack (1983), 3114 Friedel pairs'
_refine_ls_abs_structure_Flack 0.010(18)
_refine_ls_extinction_method none
_refine_ls_goodness_of_fit_ref 0.935
_refine_ls_hydrogen_treatment constr
_refine_ls_matrix_type full
_refine_ls_number_parameters 461
_refine_ls_number_reflns 6285
_refine_ls_number_restraints 1
_refine_ls_restrained_S_all 0.935
_refine_ls_R_factor_all 0.0597
_refine_ls_R_factor_gt 0.0490
_refine_ls_shift/su_max 0.002
_refine_ls_shift/su_mean 0.000
_refine_ls_structure_factor_coef Fsqd
_refine_ls_weighting_details 'calc w=1/[\s^2^(Fo^2^)+(0.0279P)^2^+0.0000P] where P=(Fo^2^+2Fc^2^)/3'
_refine_ls_weighting_scheme calc
_refine_ls_wR_factor_gt 0.0841
_refine_ls_wR_factor_ref 0.0883
_reflns_number_gt 5344
_reflns_number_total 6285
_reflns_threshold_expression I>2sigma(I)
_cod_data_source_file lr2090.cif
_cod_data_source_block I
_cod_database_code 2237196
_cod_database_fobs_code 2237196

loop_
_symmetry_equiv_pos_as_xyz
'x, y, z'
'-y, x-y, z+2/3'
'-x+y, -x, z+1/3'

loop_
_atom_site_type_symbol
_atom_site_label
_atom_site_fract_x
_atom_site_fract_y
_atom_site_fract_z
_atom_site_U_iso_or_equiv
_atom_site_adp_type
_atom_site_calc_flag
_atom_site_refinement_flags
_atom_site_occupancy
_atom_site_symmetry_multiplicity
Co Co1 0.31501(7) 0.63587(6) 0.16543(3) 0.02682(14) Uani d . 1 1
N N1 0.5410(4) 0.7831(4) 0.18887(15) 0.0288(9) Uani d . 1 1
N N2 0.4286(4) 0.5271(4) 0.13828(15) 0.0286(9) Uani d . 1 1
N N3 0.2500(4) 0.5252(4) 0.23714(14) 0.0278(9) Uani d . 1 1
N N4 0.2286(4) 0.7570(4) 0.20398(14) 0.0270(9) Uani d . 1 1
N N5 0.1048(4) 0.4858(4) 0.13110(14) 0.0285(9) Uani d . 1 1
N N6 0.3326(4) 0.7329(4) 0.09234(14) 0.0321(9) Uani d . 1 1
C C1 0.5893(5) 0.9086(5) 0.21651(19) 0.0322(11) Uani d . 1 1
H H1 0.5220 0.9440 0.2229 0.039 Uiso calc R 1 1
C C2 0.7309(5) 0.9875(6) 0.23577(18) 0.0339(12) Uani d . 1 1
H H2 0.7617 1.0756 0.2552 0.041 Uiso calc R 1 1
C C3 0.8278(6) 0.9347(6) 0.22598(19) 0.0426(13) Uani d . 1 1
H H3 0.9265 0.9853 0.2392 0.051 Uiso calc R 1 1
C C4 0.7788(6) 0.8074(6) 0.19675(19) 0.0394(13) Uani d . 1 1
H H4 0.8443 0.7703 0.1895 0.047 Uiso calc R 1 1
C C5 0.6371(5) 0.7354(5) 0.17835(17) 0.0270(10) Uani d . 1 1
C C6 0.5765(5) 0.5992(5) 0.14565(17) 0.0271(10) Uani d . 1 1
C C7 0.6663(6) 0.5535(6) 0.12261(19) 0.0353(11) Uani d . 1 1
H H7 0.7711 0.6079 0.1279 0.042 Uiso calc R 1 1
C C8 0.6041(6) 0.4286(6) 0.0919(2) 0.0411(13) Uani d . 1 1
H H8 0.6653 0.3981 0.0747 0.049 Uiso calc R 1 1
C C9 0.4511(6) 0.3490(6) 0.0865(2) 0.0374(13) Uani d . 1 1
H H9 0.4042 0.2593 0.0671 0.045 Uiso calc R 1 1
C C10 0.3682(5) 0.4021(5) 0.10954(18) 0.0348(12) Uani d . 1 1
H H10 0.2630 0.3483 0.1051 0.042 Uiso calc R 1 1
C C11 0.2541(6) 0.4024(5) 0.24997(19) 0.0365(13) Uani d . 1 1
H H11 0.3111 0.3731 0.2296 0.044 Uiso calc R 1 1
C C12 0.1780(6) 0.3163(5) 0.2920(2) 0.0383(13) Uani d . 1 1
H H12 0.1845 0.2307 0.3007 0.046 Uiso calc R 1 1
C C13 0.0928(6) 0.3568(6) 0.3209(2) 0.0452(14) Uani d . 1 1
H H13 0.0366 0.2974 0.3491 0.054 Uiso calc R 1 1
C C14 0.0903(6) 0.4854(6) 0.3082(2) 0.0425(13) Uani d . 1 1
H H14 0.0332 0.5162 0.3278 0.051 Uiso calc R 1 1
C C15 0.1714(5) 0.5678(5) 0.26678(17) 0.0282(10) Uani d . 1 1
C C16 0.1795(5) 0.7093(5) 0.25162(18) 0.0286(11) Uani d . 1 1
C C17 0.1413(6) 0.7889(6) 0.2842(2) 0.0392(13) Uani d . 1 1
H H17 0.1033 0.7519 0.3174 0.047 Uiso calc R 1 1
C C18 0.1594(7) 0.9260(6) 0.2675(2) 0.0486(15) Uani d . 1 1
H H18 0.1396 0.9862 0.2900 0.058 Uiso calc R 1 1
C C19 0.2056(6) 0.9712(6) 0.2188(2) 0.0395(13) Uani d . 1 1
H H19 0.2144 1.0613 0.2062 0.047 Uiso calc R 1 1
C C20 0.2391(5) 0.8847(5) 0.18840(19) 0.0312(11) Uani d . 1 1
H H20 0.2716 0.9171 0.1544 0.037 Uiso calc R 1 1
C C21 -0.0026(5) 0.3604(6) 0.1512(2) 0.0385(12) Uani d . 1 1
H H21 0.0053 0.3407 0.1862 0.046 Uiso calc R 1 1
C C22 -0.1253(6) 0.2570(6) 0.1241(2) 0.0435(14) Uani d . 1 1
H H22 -0.1999 0.1683 0.1400 0.052 Uiso calc R 1 1
C C23 -0.1365(6) 0.2856(6) 0.0737(2) 0.0456(14) Uani d . 1 1
H H23 -0.2178 0.2151 0.0536 0.055 Uiso calc R 1 1
C C24 -0.0301(6) 0.4160(6) 0.0526(2) 0.0405(13) Uani d . 1 1
H H24 -0.0391 0.4384 0.0180 0.049 Uiso calc R 1 1
C C25 0.0928(5) 0.5172(6) 0.08174(19) 0.0302(11) Uani d . 1 1
C C26 0.2129(5) 0.6598(5) 0.06185(18) 0.0305(11) Uani d . 1 1
C C27 0.2036(6) 0.7188(6) 0.01585(19) 0.0425(14) Uani d . 1 1
H H27 0.1168 0.6670 -0.0047 0.051 Uiso calc R 1 1
C C28 0.3202(7) 0.8532(6) -0.0003(2) 0.0453(14) Uani d . 1 1
H H28 0.3144 0.8953 -0.0320 0.054 Uiso calc R 1 1
C C29 0.4451(6) 0.9257(6) 0.0299(2) 0.0438(14) Uani d . 1 1
H H29 0.5286 1.0173 0.0193 0.053 Uiso calc R 1 1
C C30 0.4453(6) 0.8611(6) 0.07615(19) 0.0391(13) Uani d . 1 1
H H30 0.5307 0.9113 0.0974 0.047 Uiso calc R 1 1
P P1 0.6353(2) 0.34156(18) 0.26409(5) 0.0455(4) Uani d . 1 1
F F1 0.7904(4) 0.4131(6) 0.23794(18) 0.1132(18) Uani d . 1 1
F F2 0.6499(10) 0.2092(8) 0.2842(2) 0.210(4) Uani d . 1 1
F F3 0.7010(5) 0.4240(6) 0.31495(16) 0.1132(18) Uani d . 1 1
F F4 0.4748(5) 0.2696(4) 0.29142(15) 0.0856(13) Uani d . 1 1
F F5 0.6100(5) 0.4687(5) 0.24542(17) 0.0983(15) Uani d . 1 1
F F6 0.5659(6) 0.2568(6) 0.21402(18) 0.147(2) Uani d . 1 1
P P2 0.03045(17) 0.98203(18) 0.07188(5) 0.0404(4) Uani d . 1 1
F F7 0.1988(3) 1.0180(4) 0.06828(15) 0.0606(10) Uani d . 1 1
F F8 -0.0149(4) 0.8242(4) 0.09591(15) 0.0720(12) Uani d . 1 1
F F9 0.0629(4) 1.0539(3) 0.12771(11) 0.0566(9) Uani d . 1 1
F F10 -0.1379(3) 0.9457(4) 0.07615(14) 0.0608(10) Uani d . 1 1
F F11 0.0790(4) 1.1424(3) 0.04879(12) 0.0582(9) Uani d . 1 1
F F12 -0.0020(4) 0.9120(4) 0.01613(13) 0.0643(10) Uani d . 1 1

loop_
_atom_site_aniso_label
_atom_site_aniso_U_11
_atom_site_aniso_U_22
_atom_site_aniso_U_33
_atom_site_aniso_U_12
_atom_site_aniso_U_13
_atom_site_aniso_U_23
Co1 0.0283(4) 0.0289(3) 0.0231(3) 0.0142(3) -0.0001(3) 0.0007(3)
N1 0.030(2) 0.028(2) 0.026(2) 0.0130(19) -0.0016(17) 0.0015(17)
N2 0.031(2) 0.029(2) 0.026(2) 0.0143(19) 0.0033(18) 0.0013(18)
N3 0.032(2) 0.029(2) 0.024(2) 0.0158(19) -0.0067(18) -0.0026(17)
N4 0.027(2) 0.029(2) 0.027(2) 0.0162(18) 0.0002(17) 0.0004(18)
N5 0.027(2) 0.033(2) 0.026(2) 0.0156(19) -0.0062(17) -0.0019(18)
N6 0.033(2) 0.034(2) 0.029(2) 0.017(2) -0.0004(18) 0.0030(18)
C1 0.037(3) 0.033(3) 0.031(3) 0.020(2) 0.003(2) 0.002(2)
C2 0.036(3) 0.031(3) 0.027(3) 0.010(2) 0.003(2) -0.003(2)
C3 0.032(3) 0.054(4) 0.036(3) 0.017(3) -0.004(2) -0.008(3)
C4 0.032(3) 0.049(3) 0.040(3) 0.023(3) 0.003(2) -0.007(3)
C5 0.035(3) 0.026(2) 0.021(2) 0.016(2) -0.001(2) 0.001(2)
C6 0.031(3) 0.026(3) 0.022(3) 0.012(2) 0.000(2) 0.001(2)
C7 0.036(3) 0.035(3) 0.037(3) 0.020(3) 0.000(2) -0.003(2)
C8 0.039(3) 0.041(3) 0.047(3) 0.023(3) 0.010(3) -0.003(3)
C9 0.043(3) 0.031(3) 0.038(3) 0.018(3) 0.001(2) -0.005(2)
C10 0.027(3) 0.030(3) 0.040(3) 0.008(2) -0.002(2) -0.003(2)
C11 0.041(3) 0.031(3) 0.040(3) 0.020(2) 0.000(2) -0.003(2)
C12 0.047(3) 0.026(3) 0.041(3) 0.018(3) -0.002(3) 0.006(2)
C13 0.061(4) 0.042(3) 0.032(3) 0.026(3) 0.007(3) 0.010(3)
C14 0.054(3) 0.050(3) 0.032(3) 0.032(3) 0.012(3) 0.008(3)
C15 0.032(2) 0.031(3) 0.022(2) 0.016(2) -0.003(2) -0.001(2)
C16 0.022(2) 0.030(3) 0.030(3) 0.010(2) 0.002(2) 0.003(2)
C17 0.059(4) 0.046(3) 0.025(3) 0.036(3) 0.007(3) 0.010(3)
C18 0.072(4) 0.053(4) 0.044(4) 0.049(3) -0.001(3) -0.004(3)
C19 0.052(3) 0.037(3) 0.040(3) 0.030(3) -0.005(3) -0.001(3)
C20 0.030(3) 0.032(3) 0.030(3) 0.014(2) 0.001(2) 0.006(2)
C21 0.028(3) 0.044(3) 0.037(3) 0.014(3) 0.002(2) 0.002(2)
C22 0.034(3) 0.041(3) 0.044(3) 0.009(3) -0.004(2) 0.004(3)
C23 0.030(3) 0.050(4) 0.045(4) 0.011(3) -0.008(3) -0.004(3)
C24 0.044(3) 0.052(4) 0.028(3) 0.026(3) -0.009(2) -0.003(3)
C25 0.027(3) 0.036(3) 0.030(3) 0.018(2) 0.002(2) 0.003(2)
C26 0.033(3) 0.038(3) 0.028(3) 0.023(2) 0.000(2) -0.004(2)
C27 0.052(4) 0.053(4) 0.025(3) 0.028(3) -0.001(3) 0.005(3)
C28 0.056(4) 0.055(4) 0.028(3) 0.030(3) 0.006(3) 0.010(3)
C29 0.054(4) 0.045(3) 0.032(3) 0.025(3) 0.012(3) 0.008(2)
C30 0.045(3) 0.042(3) 0.024(3) 0.017(3) 0.002(2) 0.002(2)
P1 0.0655(11) 0.0525(10) 0.0310(9) 0.0388(9) 0.0047(7) 0.0015(7)
F1 0.064(3) 0.187(5) 0.088(3) 0.062(3) 0.025(2) -0.003(3)
F2 0.424(12) 0.227(7) 0.152(5) 0.293(9) 0.170(7) 0.125(5)
F3 0.094(3) 0.200(5) 0.047(2) 0.075(4) -0.028(2) -0.044(3)
F4 0.089(3) 0.077(3) 0.074(3) 0.029(2) 0.034(2) 0.009(2)
F5 0.126(4) 0.107(4) 0.101(3) 0.087(3) 0.032(3) 0.055(3)
F6 0.148(5) 0.124(4) 0.074(3) -0.004(4) 0.016(3) -0.057(3)
P2 0.0351(8) 0.0404(8) 0.0340(8) 0.0101(6) -0.0021(6) -0.0015(7)
F7 0.0390(19) 0.050(2) 0.081(3) 0.0129(16) -0.0036(18) -0.0054(18)
F8 0.073(3) 0.0357(19) 0.087(3) 0.0123(18) 0.017(2) 0.0097(18)
F9 0.067(2) 0.056(2) 0.0326(17) 0.0197(18) -0.0080(15) -0.0012(14)
F10 0.0332(17) 0.068(2) 0.066(2) 0.0142(17) -0.0034(16) -0.0194(19)
F11 0.072(2) 0.0511(19) 0.0422(19) 0.0244(19) -0.0013(18) 0.0096(16)
F12 0.060(2) 0.072(2) 0.048(2) 0.0230(19) -0.0049(17) -0.0207(19)

loop_
_atom_type_symbol
_atom_type_description
_atom_type_scat_dispersion_real
_atom_type_scat_dispersion_imag
_atom_type_scat_source
C C 0.0033 0.0016 'International Tables Vol C Tables 4.2.6.8 and 6.1.1.4'
H H 0.0000 0.0000 'International Tables Vol C Tables 4.2.6.8 and 6.1.1.4'
N N 0.0061 0.0033 'International Tables Vol C Tables 4.2.6.8 and 6.1.1.4'
F F 0.0171 0.0103 'International Tables Vol C Tables 4.2.6.8 and 6.1.1.4'
P P 0.1023 0.0942 'International Tables Vol C Tables 4.2.6.8 and 6.1.1.4'
Co Co 0.3494 0.9721 'International Tables Vol C Tables 4.2.6.8 and 6.1.1.4'

loop_
_geom_angle_atom_site_label_1
_geom_angle_atom_site_label_2
_geom_angle_atom_site_label_3
_geom_angle
N2 Co1 N3 96.86(15)
N2 Co1 N6 90.63(15)
N3 Co1 N6 168.13(15)
N2 Co1 N4 169.58(15)
N3 Co1 N4 77.66(14)
N6 Co1 N4 96.28(15)
N2 Co1 N5 96.15(15)
N3 Co1 N5 92.62(14)
N6 Co1 N5 77.38(15)
N4 Co1 N5 92.97(14)
N2 Co1 N1 77.02(15)
N3 Co1 N1 94.01(14)
N6 Co1 N1 96.65(15)
N4 Co1 N1 94.39(15)
N5 Co1 N1 171.00(15)
C5 N1 C1 118.6(4)
C5 N1 Co1 115.2(3)
C1 N1 Co1 125.9(3)
C6 N2 C10 117.8(4)
C6 N2 Co1 116.1(3)
C10 N2 Co1 125.6(3)
C11 N3 C15 118.6(4)
C11 N3 Co1 125.6(3)
C15 N3 Co1 114.3(3)
C20 N4 C16 118.4(4)
C20 N4 Co1 126.2(3)
C16 N4 Co1 114.6(3)
C21 N5 C25 118.8(4)
C21 N5 Co1 126.6(3)
C25 N5 Co1 114.1(3)
C30 N6 C26 118.5(4)
C30 N6 Co1 125.9(3)
C26 N6 Co1 115.5(3)
N1 C1 C2 123.0(5)
N1 C1 H1 118.5
C2 C1 H1 118.5
C1 C2 C3 117.9(5)
C1 C2 H2 121.1
C3 C2 H2 121.1
C4 C3 C2 119.1(5)
C4 C3 H3 120.5
C2 C3 H3 120.5
C5 C4 C3 120.0(5)
C5 C4 H4 120.0
C3 C4 H4 120.0
N1 C5 C4 121.4(4)
N1 C5 C6 115.3(4)
C4 C5 C6 123.3(4)
N2 C6 C7 121.7(4)
N2 C6 C5 115.6(4)
C7 C6 C5 122.6(4)
C6 C7 C8 119.9(5)
C6 C7 H7 120.0
C8 C7 H7 120.0
C7 C8 C9 118.6(5)
C7 C8 H8 120.7
C9 C8 H8 120.7
C10 C9 C8 118.6(5)
C10 C9 H9 120.7
C8 C9 H9 120.7
N2 C10 C9 123.2(5)
N2 C10 H10 118.4
C9 C10 H10 118.4
N3 C11 C12 122.2(5)
N3 C11 H11 118.9
C12 C11 H11 118.9
C13 C12 C11 119.0(5)
C13 C12 H12 120.5
C11 C12 H12 120.5
C12 C13 C14 118.9(5)
C12 C13 H13 120.5
C14 C13 H13 120.5
C15 C14 C13 119.1(5)
C15 C14 H14 120.5
C13 C14 H14 120.5
N3 C15 C14 122.1(4)
N3 C15 C16 115.2(4)
C14 C15 C16 122.7(4)
N4 C16 C17 121.6(4)
N4 C16 C15 115.9(4)
C17 C16 C15 122.5(4)
C16 C17 C18 118.7(5)
C16 C17 H17 120.6
C18 C17 H17 120.6
C19 C18 C17 119.0(5)
C19 C18 H18 120.5
C17 C18 H18 120.5
C18 C19 C20 118.8(5)
C18 C19 H19 120.6
C20 C19 H19 120.6
N4 C20 C19 123.3(5)
N4 C20 H20 118.3
C19 C20 H20 118.3
N5 C21 C22 123.6(5)
N5 C21 H21 118.2
C22 C21 H21 118.2
C23 C22 C21 118.1(5)
C23 C22 H22 120.9
C21 C22 H22 120.9
C24 C23 C22 119.5(5)
C24 C23 H23 120.3
C22 C23 H23 120.3
C23 C24 C25 120.1(5)
C23 C24 H24 119.9
C25 C24 H24 119.9
N5 C25 C24 119.8(4)
N5 C25 C26 116.5(4)
C24 C25 C26 123.7(5)
N6 C26 C27 121.2(5)
N6 C26 C25 115.8(4)
C27 C26 C25 123.0(5)
C26 C27 C28 119.9(5)
C26 C27 H27 120.1
C28 C27 H27 120.1
C29 C28 C27 119.1(5)
C29 C28 H28 120.5
C27 C28 H28 120.5
C28 C29 C30 117.8(5)
C28 C29 H29 121.1
C30 C29 H29 121.1
N6 C30 C29 123.4(5)
N6 C30 H30 118.3
C29 C30 H30 118.3
F6 P1 F3 178.5(3)
F6 P1 F2 90.5(4)
F3 P1 F2 89.2(4)
F6 P1 F5 89.3(3)
F3 P1 F5 90.9(3)
F2 P1 F5 176.2(4)
F6 P1 F1 88.5(3)
F3 P1 F1 92.9(3)
F2 P1 F1 92.1(4)
F5 P1 F1 91.7(3)
F6 P1 F4 91.9(3)
F3 P1 F4 86.6(2)
F2 P1 F4 88.6(3)
F5 P1 F4 87.6(2)
F1 P1 F4 179.2(3)
F12 P2 F8 90.4(2)
F12 P2 F10 90.0(2)
F8 P2 F10 90.2(2)
F12 P2 F7 90.5(2)
F8 P2 F7 89.4(2)
F10 P2 F7 179.4(2)
F12 P2 F11 90.7(2)
F8 P2 F11 178.6(2)
F10 P2 F11 90.6(2)
F7 P2 F11 89.8(2)
F12 P2 F9 179.4(2)
F8 P2 F9 90.2(2)
F10 P2 F9 89.79(19)
F7 P2 F9 89.68(19)
F11 P2 F9 88.70(19)

loop_
_geom_bond_atom_site_label_1
_geom_bond_atom_site_label_2
_geom_bond_distance
Co1 N2 2.117(4)
Co1 N3 2.123(4)
Co1 N6 2.124(4)
Co1 N4 2.124(4)
Co1 N5 2.139(4)
Co1 N1 2.146(4)
N1 C5 1.342(6)
N1 C1 1.345(6)
N2 C6 1.340(6)
N2 C10 1.349(6)
N3 C11 1.336(6)
N3 C15 1.347(6)
N4 C20 1.335(6)
N4 C16 1.342(6)
N5 C21 1.324(6)
N5 C25 1.352(6)
N6 C30 1.324(6)
N6 C26 1.344(6)
C1 C2 1.368(6)
C1 H1 0.9500
C2 C3 1.385(7)
C2 H2 0.9500
C3 C4 1.382(7)
C3 H3 0.9500
C4 C5 1.359(6)
C4 H4 0.9500
C5 C6 1.493(6)
C6 C7 1.374(6)
C7 C8 1.378(7)
C7 H7 0.9500
C8 C9 1.380(7)
C8 H8 0.9500
C9 C10 1.368(7)
C9 H9 0.9500
C10 H10 0.9500
C11 C12 1.386(7)
C11 H11 0.9500
C12 C13 1.376(7)
C12 H12 0.9500
C13 C14 1.385(7)
C13 H13 0.9500
C14 C15 1.374(7)
C14 H14 0.9500
C15 C16 1.479(6)
C16 C17 1.374(7)
C17 C18 1.405(7)
C17 H17 0.9500
C18 C19 1.357(7)
C18 H18 0.9500
C19 C20 1.366(7)
C19 H19 0.9500
C20 H20 0.9500
C21 C22 1.379(7)
C21 H21 0.9500
C22 C23 1.367(7)
C22 H22 0.9500
C23 C24 1.362(7)
C23 H23 0.9500
C24 C25 1.402(7)
C24 H24 0.9500
C25 C26 1.469(7)
C26 C27 1.374(6)
C27 C28 1.375(7)
C27 H27 0.9500
C28 C29 1.374(8)
C28 H28 0.9500
C29 C30 1.383(7)
C29 H29 0.9500
C30 H30 0.9500
P1 F6 1.539(5)
P1 F3 1.542(4)
P1 F2 1.544(5)
P1 F5 1.545(4)
P1 F1 1.551(4)
P1 F4 1.609(4)
P2 F12 1.587(4)
P2 F8 1.587(4)
P2 F10 1.592(3)
P2 F7 1.592(4)
P2 F11 1.594(4)
P2 F9 1.596(3)

loop_
_geom_hbond_atom_site_label_D
_geom_hbond_atom_site_label_H
_geom_hbond_atom_site_label_A
_geom_hbond_site_symmetry_A
_geom_hbond_distance_DH
_geom_hbond_distance_HA
_geom_hbond_distance_DA
_geom_hbond_angle_DHA
C24 H24 F2 2_554 0.95 2.49 3.324(7) 145.9
C23 H23 F4 2_554 0.95 2.55 3.253(7) 131.4
C18 H18 F11 3_465 0.95 2.52 3.149(6) 123.8
C13 H13 F10 3_455 0.95 2.50 3.208(6) 131.2
C10 H10 F11 1_545 0.95 2.51 3.265(6) 137.0
C9 H9 F7 1_545 0.95 2.33 3.136(6) 141.8
C7 H7 F8 1_655 0.95 2.38 3.160(7) 139.2
C2 H2 F2 1_565 0.95 2.33 3.081(7) 135.7

loop_
_geom_torsion_atom_site_label_1
_geom_torsion_atom_site_label_2
_geom_torsion_atom_site_label_3
_geom_torsion_atom_site_label_4
_geom_torsion
N2 Co1 N1 C5 -3.2(3)
N3 Co1 N1 C5 92.9(3)
N6 Co1 N1 C5 -92.3(3)
N4 Co1 N1 C5 170.8(3)
N2 Co1 N1 C1 -176.9(4)
N3 Co1 N1 C1 -80.8(4)
N6 Co1 N1 C1 94.0(4)
N4 Co1 N1 C1 -2.9(4)
N3 Co1 N2 C6 -95.6(3)
N6 Co1 N2 C6 93.7(3)
N4 Co1 N2 C6 -38.0(10)
N5 Co1 N2 C6 171.0(3)
N1 Co1 N2 C6 -3.0(3)
N3 Co1 N2 C10 92.5(4)
N6 Co1 N2 C10 -78.3(4)
N4 Co1 N2 C10 150.0(7)
N5 Co1 N2 C10 -0.9(4)
N1 Co1 N2 C10 -175.0(4)
N2 Co1 N3 C11 -14.2(4)
N6 Co1 N3 C11 114.6(8)
N4 Co1 N3 C11 174.8(4)
N5 Co1 N3 C11 82.4(4)
N1 Co1 N3 C11 -91.5(4)
N2 Co1 N3 C15 179.9(3)
N6 Co1 N3 C15 -51.3(9)
N4 Co1 N3 C15 8.9(3)
N5 Co1 N3 C15 -83.6(3)
N1 Co1 N3 C15 102.5(3)
N2 Co1 N4 C20 111.0(8)
N3 Co1 N4 C20 170.1(4)
N6 Co1 N4 C20 -20.3(4)
N5 Co1 N4 C20 -97.9(4)
N1 Co1 N4 C20 76.9(4)
N2 Co1 N4 C16 -58.6(9)
N3 Co1 N4 C16 0.5(3)
N6 Co1 N4 C16 170.2(3)
N5 Co1 N4 C16 92.5(3)
N1 Co1 N4 C16 -92.7(3)
N2 Co1 N5 C21 87.5(4)
N3 Co1 N5 C21 -9.7(4)
N6 Co1 N5 C21 176.8(4)
N4 Co1 N5 C21 -87.5(4)
N2 Co1 N5 C25 -84.1(3)
N3 Co1 N5 C25 178.7(3)
N6 Co1 N5 C25 5.2(3)
N4 Co1 N5 C25 100.9(3)
N2 Co1 N6 C30 -88.2(4)
N3 Co1 N6 C30 142.5(7)
N4 Co1 N6 C30 84.0(4)
N5 Co1 N6 C30 175.7(4)
N1 Co1 N6 C30 -11.1(4)
N2 Co1 N6 C26 96.2(3)
N3 Co1 N6 C26 -33.1(9)
N4 Co1 N6 C26 -91.6(3)
N5 Co1 N6 C26 0.1(3)
N1 Co1 N6 C26 173.2(3)
C5 N1 C1 C2 -2.1(7)
Co1 N1 C1 C2 171.4(4)
N1 C1 C2 C3 0.2(7)
C1 C2 C3 C4 1.1(8)
C2 C3 C4 C5 -0.4(8)
C1 N1 C5 C4 2.8(7)
Co1 N1 C5 C4 -171.4(4)
C1 N1 C5 C6 -177.5(4)
Co1 N1 C5 C6 8.3(5)
C3 C4 C5 N1 -1.5(8)
C3 C4 C5 C6 178.7(4)
C10 N2 C6 C7 3.6(7)
Co1 N2 C6 C7 -169.0(4)
C10 N2 C6 C5 -179.1(4)
Co1 N2 C6 C5 8.2(5)
N1 C5 C6 N2 -11.1(6)
C4 C5 C6 N2 168.7(5)
N1 C5 C6 C7 166.1(4)
C4 C5 C6 C7 -14.1(7)
N2 C6 C7 C8 -1.4(7)
C5 C6 C7 C8 -178.4(4)
C6 C7 C8 C9 -2.3(7)
C7 C8 C9 C10 3.6(8)
C6 N2 C10 C9 -2.2(7)
Co1 N2 C10 C9 169.6(4)
C8 C9 C10 N2 -1.4(8)
C15 N3 C11 C12 1.3(7)
Co1 N3 C11 C12 -164.1(4)
N3 C11 C12 C13 1.4(8)
C11 C12 C13 C14 -2.4(8)
C12 C13 C14 C15 0.8(8)
C11 N3 C15 C14 -3.0(7)
Co1 N3 C15 C14 164.0(4)
C11 N3 C15 C16 176.7(4)
Co1 N3 C15 C16 -16.3(5)
C13 C14 C15 N3 2.0(8)
C13 C14 C15 C16 -177.7(5)
C20 N4 C16 C17 -0.3(7)
Co1 N4 C16 C17 170.2(4)
C20 N4 C16 C15 -179.5(4)
Co1 N4 C16 C15 -9.1(5)
N3 C15 C16 N4 17.1(6)
C14 C15 C16 N4 -163.2(5)
N3 C15 C16 C17 -162.1(4)
C14 C15 C16 C17 17.6(7)
N4 C16 C17 C18 -2.3(8)
C15 C16 C17 C18 176.9(5)
C16 C17 C18 C19 3.9(9)
C17 C18 C19 C20 -2.8(9)
C16 N4 C20 C19 1.4(7)
Co1 N4 C20 C19 -167.8(4)
C18 C19 C20 N4 0.2(8)
C25 N5 C21 C22 1.9(7)
Co1 N5 C21 C22 -169.4(4)
N5 C21 C22 C23 0.0(8)
C21 C22 C23 C24 -2.1(8)
C22 C23 C24 C25 2.4(8)
C21 N5 C25 C24 -1.5(7)
Co1 N5 C25 C24 170.8(4)
C21 N5 C25 C26 178.3(4)
Co1 N5 C25 C26 -9.4(5)
C23 C24 C25 N5 -0.6(7)
C23 C24 C25 C26 179.6(5)
C30 N6 C26 C27 -2.9(7)
Co1 N6 C26 C27 173.1(4)
C30 N6 C26 C25 179.1(4)
Co1 N6 C26 C25 -4.9(5)
N5 C25 C26 N6 9.7(6)
C24 C25 C26 N6 -170.5(5)
N5 C25 C26 C27 -168.3(5)
C24 C25 C26 C27 11.5(7)
N6 C26 C27 C28 1.9(8)
C25 C26 C27 C28 179.8(5)
C26 C27 C28 C29 0.5(8)
C27 C28 C29 C30 -1.8(8)
C26 N6 C30 C29 1.5(7)
Co1 N6 C30 C29 -174.0(4)
C28 C29 C30 N6 0.8(8)
